data_1573455
loop_
_publ_author_name
'Qi, Liangwen'
'Twumasi, Emmanuella Bema'
'Li, Xiao-Wei'
'Li, Rui'
'Lu, Yixin'

_publ_section_title
;
 Reductive Coupling of Azonaphthalenes for the Synthesis of BINAMs via a
 Diboron-Enabled [5,5]-Sigmatropic Rearrangement
;
_journal_name_full 'Chemical Science'
_journal_paper_doi 10.1039/D4SC06273F
_journal_year 2025
_chemical_formula_sum 'C34 H22 Br2 F2 N4 O2'
_chemical_formula_weight 716.37
_space_group_crystal_system monoclinic
_space_group_IT_number 15
_space_group_name_Hall '-C 2yc'
_space_group_name_H-M_alt 'C 1 2/c 1'
_atom_sites_solution_hydrogens mixed
_atom_sites_solution_primary 'Dual Space'
_audit_creation_method SHELXL-2019/1
_audit_update_record
;
2023-09-14 deposited with the CCDC.	2024-12-11 downloaded from the CCDC.
;
_cell_angle_alpha 90
_cell_angle_beta 127.298(2)
_cell_angle_gamma 90
_cell_formula_units_Z 4
_cell_length_a 13.8725(9)
_cell_length_b 29.1188(18)
_cell_length_c 9.3620(6)
_cell_measurement_reflns_used 9870
_cell_measurement_temperature 100(2)
_cell_measurement_theta_max 29.48
_cell_measurement_theta_min 3.03
_cell_volume 3008.4(3)
_computing_cell_refinement 'APEX4 v2021.10-1 (Bruker AXS)'
_computing_data_collection 'APEX4 (Bruker AXS)'
_computing_data_reduction 'SAINT V8.32B (Bruker AXS Inc., 2014)'
_computing_molecular_graphics 'Bruker SHELXTL'
_computing_publication_material 'Bruker SHELXTL'
_computing_structure_refinement 'SHELXL--2014 (Sheldrick 2014)'
_computing_structure_solution 'SHELXT--(Sheldrick 2015)'
_diffrn_ambient_temperature 100(2)
_diffrn_measured_fraction_theta_full 0.996
_diffrn_measured_fraction_theta_max 0.997
_diffrn_measurement_device_type 'Bruker D8 Venture'
_diffrn_measurement_method '\f and \w scans'
_diffrn_radiation_type MoK\a
_diffrn_radiation_wavelength 0.71073
_diffrn_reflns_av_R_equivalents 0.0480
_diffrn_reflns_av_unetI/netI 0.0215
_diffrn_reflns_Laue_measured_fraction_full 0.996
_diffrn_reflns_Laue_measured_fraction_max 0.997
_diffrn_reflns_limit_h_max 19
_diffrn_reflns_limit_h_min -19
_diffrn_reflns_limit_k_max 40
_diffrn_reflns_limit_k_min -37
_diffrn_reflns_limit_l_max 12
_diffrn_reflns_limit_l_min -13
_diffrn_reflns_number 52265
_diffrn_reflns_point_group_measured_fraction_full 0.996
_diffrn_reflns_point_group_measured_fraction_max 0.997
_diffrn_reflns_theta_full 25.242
_diffrn_reflns_theta_max 29.579
_diffrn_reflns_theta_min 2.293
_diffrn_source 'Microfocus Sealed Tube'
_exptl_absorpt_coefficient_mu 2.746
_exptl_absorpt_correction_T_max 0.7459
_exptl_absorpt_correction_T_min 0.6142
_exptl_absorpt_correction_type multi-scan
_exptl_absorpt_process_details
; 
SADABS-2016/2 (Bruker,2016/2) was used for absorption correction. 
wR2(int) was 0.0893 before and 0.0551 after correction. 
The Ratio of minimum to maximum transmission is 0.8234. 
The \l/2 correction factor is not present. 
;
_exptl_crystal_colour Yellow
_exptl_crystal_density_diffrn 1.582
_exptl_crystal_density_meas ?
_exptl_crystal_density_method 'Not Measured'
_exptl_crystal_description Block
_exptl_crystal_F_000 1432
_exptl_crystal_size_max 0.299
_exptl_crystal_size_mid 0.294
_exptl_crystal_size_min 0.124
_refine_diff_density_max 0.984
_refine_diff_density_min -0.902
_refine_diff_density_rms 0.063
_refine_ls_extinction_method none
_refine_ls_goodness_of_fit_ref 1.034
_refine_ls_hydrogen_treatment mixed
_refine_ls_matrix_type full
_refine_ls_number_parameters 262
_refine_ls_number_reflns 4220
_refine_ls_number_restraints 250
_refine_ls_restrained_S_all 1.030
_refine_ls_R_factor_all 0.0313
_refine_ls_R_factor_gt 0.0266
_refine_ls_shift/su_max 0.001
_refine_ls_shift/su_mean 0.000
_refine_ls_structure_factor_coef Fsqd
_refine_ls_weighting_details 'w=1/[\s^2^(Fo^2^)+(0.0280P)^2^+4.8264P] where P=(Fo^2^+2Fc^2^)/3'
_refine_ls_weighting_scheme calc
_refine_ls_wR_factor_gt 0.0640
_refine_ls_wR_factor_ref 0.0665
_reflns_Friedel_coverage 0.000
_reflns_number_gt 3810
_reflns_number_total 4220
_reflns_threshold_expression 'I > 2\s(I)'
_cod_data_source_file d4sc06273f2.cif
_cod_data_source_block N265
_cod_depositor_comments
;
The following automatic conversions were performed:

data item '_exptl_absorpt_correction_type' value 'Multi-scan' was
changed to 'multi-scan' in accordance with the
/home/data/users/saulius/crontab/automatic-downloads/rss-feeds/RSC/lib/dictionaries/cif_core.dic
dictionary named 'cif_core.dic' version 2.4.2 last updated on
2011-04-26.

data item '_exptl_crystal_density_meas' value 'Not Measured' was
changed to '?' -- the value is perceived as not measured.

Automatic conversion script
Id: cif_fix_values 8170 2020-07-09 18:12:32Z antanas 
;
_cod_original_sg_symbol_H-M 'C 2/c'
_cod_database_code 1573455
_shelx_shelxl_version_number 2019/1
_shelx_space_group_comment
; 
The symmetry employed for this shelxl refinement is uniquely defined 
by the following loop, which should always be used as a source of 
symmetry information in preference to the above space-group names. 
They are only intended as comments. 
;
_computing_bruker_data_scaling 'SADABS V2016/2 (Bruker AXS Inc.)'

loop_
_space_group_symop_operation_xyz
'x, y, z'
'-x, y, -z+1/2'
'x+1/2, y+1/2, z'
'-x+1/2, y+1/2, -z+1/2'
'-x, -y, -z'
'x, -y, z-1/2'
'-x+1/2, -y+1/2, -z'
'x+1/2, -y+1/2, z-1/2'

loop_
_atom_site_label
_atom_site_type_symbol
_atom_site_fract_x
_atom_site_fract_y
_atom_site_fract_z
_atom_site_U_iso_or_equiv
_atom_site_adp_type
_atom_site_occupancy
_atom_site_site_symmetry_order
_atom_site_calc_flag
_atom_site_refinement_flags_posn
_atom_site_refinement_flags_adp
_atom_site_refinement_flags_occupancy
_atom_site_disorder_assembly
_atom_site_disorder_group
Br1 Br 0.39107(2) 0.22744(2) 1.01291(2) 0.02618(6) Uani 1 1 d . . . . .
O1 O 0.36555(10) 0.48549(4) 0.67155(14) 0.0188(2) Uani 1 1 d . . . . .
N1 N 0.44705(11) 0.42997(4) 0.52851(16) 0.0146(2) Uani 1 1 d . . . . .
H1 H 0.5144(19) 0.4359(7) 0.631(3) 0.022(5) Uiso 1 1 d . . . . .
N2 N 0.38094(11) 0.47092(4) 0.44870(17) 0.0153(2) Uani 1 1 d . . . . .
H2A H 0.3703(19) 0.4800(7) 0.355(3) 0.024(5) Uiso 1 1 d . . . . .
C1 C 0.35899(12) 0.32898(5) 0.67219(18) 0.0134(2) Uani 1 1 d . . . . .
C2 C 0.40569(12) 0.29867(5) 0.81973(19) 0.0153(3) Uani 1 1 d . . . . .
H2 H 0.488347 0.300488 0.921721 0.018 Uiso 1 1 calc R U . . .
C3 C 0.33052(13) 0.26677(5) 0.81375(19) 0.0166(3) Uani 1 1 d . . . . .
C4 C 0.20806(13) 0.26196(5) 0.6662(2) 0.0182(3) Uani 1 1 d . . . . .
H4 H 0.158585 0.239329 0.665816 0.022 Uiso 1 1 calc R U . . .
C5 C 0.16183(13) 0.29077(5) 0.5227(2) 0.0179(3) Uani 1 1 d . . . . .
H5 H 0.079337 0.287742 0.421171 0.021 Uiso 1 1 calc R U . . .
C6 C 0.23419(12) 0.32494(5) 0.52225(18) 0.0148(3) Uani 1 1 d . . . . .
C7 C 0.18577(13) 0.35589(5) 0.37661(19) 0.0175(3) Uani 1 1 d . . . . .
H7 H 0.103797 0.352763 0.273573 0.021 Uiso 1 1 calc R U . . .
C8 C 0.25521(13) 0.39000(5) 0.38252(19) 0.0167(3) Uani 1 1 d . . . . .
H8 H 0.220475 0.410974 0.285256 0.020 Uiso 1 1 calc R U . . .
C9 C 0.37952(12) 0.39460(5) 0.53317(18) 0.0137(2) Uani 1 1 d . . . . .
C10 C 0.43329(11) 0.36377(5) 0.67456(17) 0.0124(2) Uani 1 1 d . . . . .
C11 C 0.34333(13) 0.49598(5) 0.52659(19) 0.0155(3) Uani 1 1 d D . . . .
C12 C 0.27245(15) 0.53837(5) 0.4273(2) 0.0206(3) Uani 0.873(3) 1 d D U P A 1
C13 C 0.1729(5) 0.53880(14) 0.2490(5) 0.0285(7) Uani 0.873(3) 1 d D U P A 1
C14 C 0.1063(4) 0.57835(11) 0.1629(5) 0.0397(8) Uani 0.873(3) 1 d D U P A 1
H14 H 0.037752 0.577652 0.039973 0.048 Uiso 0.873(3) 1 calc R U P A 1
C15 C 0.1418(3) 0.61862(11) 0.2595(4) 0.0403(7) Uani 0.873(3) 1 d D U P A 1
H15 H 0.097796 0.646075 0.202317 0.048 Uiso 0.873(3) 1 calc R U P A 1
C16 C 0.2412(3) 0.61954(10) 0.4394(4) 0.0358(6) Uani 0.873(3) 1 d D U P A 1
H16 H 0.264951 0.647525 0.504739 0.043 Uiso 0.873(3) 1 calc R U P A 1
C17 C 0.3061(3) 0.57942(9) 0.5242(4) 0.0270(5) Uani 0.873(3) 1 d D U P A 1
H17 H 0.373222 0.579920 0.648016 0.032 Uiso 0.873(3) 1 calc R U P A 1
F1 F 0.13999(11) 0.49885(5) 0.15570(17) 0.0365(4) Uani 0.873(3) 1 d D U P A 1
C12A C 0.27245(15) 0.53837(5) 0.4273(2) 0.0206(3) Uani 0.127(3) 1 d D U P A 2
C13A C 0.287(3) 0.5839(6) 0.486(2) 0.030(3) Uani 0.127(3) 1 d D U P A 2
C14A C 0.214(2) 0.6197(6) 0.379(3) 0.031(3) Uani 0.127(3) 1 d D U P A 2
H14A H 0.230416 0.650204 0.424469 0.038 Uiso 0.127(3) 1 calc R U P A 2
C15A C 0.116(2) 0.6107(8) 0.207(3) 0.033(3) Uani 0.127(3) 1 d D U P A 2
H15A H 0.059135 0.634244 0.135477 0.039 Uiso 0.127(3) 1 calc R U P A 2
C16A C 0.100(3) 0.5679(8) 0.137(3) 0.028(2) Uani 0.127(3) 1 d D U P A 2
H16A H 0.033947 0.562314 0.014856 0.034 Uiso 0.127(3) 1 calc R U P A 2
C17A C 0.179(3) 0.5325(9) 0.239(3) 0.022(2) Uani 0.127(3) 1 d D U P A 2
H17A H 0.170386 0.503879 0.184312 0.027 Uiso 0.127(3) 1 calc R U P A 2
F1A F 0.3867(9) 0.5855(3) 0.6622(13) 0.041(2) Uani 0.127(3) 1 d D U P A 2

loop_
_atom_site_aniso_label
_atom_site_aniso_U_11
_atom_site_aniso_U_22
_atom_site_aniso_U_33
_atom_site_aniso_U_23
_atom_site_aniso_U_13
_atom_site_aniso_U_12
Br1 0.01669(8) 0.03267(10) 0.02502(9) 0.01438(6) 0.01047(7) 0.00117(6)
O1 0.0236(5) 0.0195(5) 0.0165(5) 0.0016(4) 0.0138(4) 0.0035(4)
N1 0.0145(5) 0.0129(5) 0.0149(5) 0.0014(4) 0.0083(5) 0.0009(4)
N2 0.0199(6) 0.0135(5) 0.0147(5) 0.0029(4) 0.0117(5) 0.0023(4)
C1 0.0121(6) 0.0130(6) 0.0136(6) -0.0009(5) 0.0071(5) 0.0008(5)
C2 0.0115(6) 0.0169(6) 0.0144(6) 0.0007(5) 0.0063(5) 0.0006(5)
C3 0.0150(6) 0.0175(6) 0.0159(6) 0.0031(5) 0.0086(5) 0.0018(5)
C4 0.0146(6) 0.0183(7) 0.0199(7) -0.0010(5) 0.0094(6) -0.0036(5)
C5 0.0126(6) 0.0195(7) 0.0174(6) -0.0009(5) 0.0069(5) -0.0022(5)
C6 0.0125(6) 0.0152(6) 0.0145(6) -0.0008(5) 0.0070(5) 0.0000(5)
C7 0.0124(6) 0.0201(7) 0.0139(6) 0.0004(5) 0.0048(5) 0.0007(5)
C8 0.0156(6) 0.0175(6) 0.0132(6) 0.0022(5) 0.0067(5) 0.0025(5)
C9 0.0143(6) 0.0135(6) 0.0141(6) -0.0010(5) 0.0090(5) 0.0007(5)
C10 0.0109(6) 0.0125(6) 0.0127(6) -0.0006(4) 0.0066(5) 0.0005(4)
C11 0.0167(6) 0.0135(6) 0.0176(6) 0.0002(5) 0.0111(5) -0.0005(5)
C12 0.0253(7) 0.0180(6) 0.0273(7) 0.0063(5) 0.0206(6) 0.0056(5)
C13 0.0282(11) 0.0293(14) 0.0305(10) 0.0090(8) 0.0191(9) 0.0120(10)
C14 0.0419(13) 0.0402(17) 0.0398(14) 0.0221(11) 0.0261(12) 0.0257(14)
C15 0.0536(19) 0.0315(13) 0.0541(18) 0.0250(12) 0.0422(15) 0.0259(12)
C16 0.0533(17) 0.0201(9) 0.0536(15) 0.0118(11) 0.0426(14) 0.0131(10)
C17 0.0384(15) 0.0166(9) 0.0384(13) 0.0054(8) 0.0296(11) 0.0069(8)
F1 0.0255(6) 0.0392(7) 0.0249(6) 0.0013(5) 0.0049(5) 0.0050(5)
C12A 0.0253(7) 0.0180(6) 0.0273(7) 0.0063(5) 0.0206(6) 0.0056(5)
C13A 0.039(3) 0.020(3) 0.038(3) 0.006(2) 0.028(3) 0.008(3)
C14A 0.045(4) 0.021(3) 0.044(3) 0.009(3) 0.036(3) 0.015(3)
C15A 0.045(3) 0.027(3) 0.041(3) 0.015(3) 0.033(3) 0.015(3)
C16A 0.035(3) 0.029(3) 0.036(3) 0.013(3) 0.029(2) 0.019(3)
C17A 0.025(3) 0.026(3) 0.028(2) 0.012(3) 0.023(2) 0.013(3)
F1A 0.050(4) 0.020(3) 0.040(3) -0.002(2) 0.021(3) 0.005(3)

loop_
_atom_type_symbol
_atom_type_description
_atom_type_scat_dispersion_real
_atom_type_scat_dispersion_imag
_atom_type_scat_source
C C 0.0033 0.0016 'International Tables Vol C Tables 4.2.6.8 and 6.1.1.4'
H H 0.0000 0.0000 'International Tables Vol C Tables 4.2.6.8 and 6.1.1.4'
Br Br -0.2901 2.4595 'International Tables Vol C Tables 4.2.6.8 and 6.1.1.4'
F F 0.0171 0.0103 'International Tables Vol C Tables 4.2.6.8 and 6.1.1.4'
N N 0.0061 0.0033 'International Tables Vol C Tables 4.2.6.8 and 6.1.1.4'
O O 0.0106 0.0060 'International Tables Vol C Tables 4.2.6.8 and 6.1.1.4'

loop_
_geom_angle_atom_site_label_1
_geom_angle_atom_site_label_2
_geom_angle_atom_site_label_3
_geom_angle
_geom_angle_site_symmetry_1
_geom_angle_site_symmetry_3
_geom_angle_publ_flag
C9 N1 N2 113.75(11) . . ?
C9 N1 H1 114.0(14) . . ?
N2 N1 H1 109.8(14) . . ?
C11 N2 N1 120.95(12) . . ?
C11 N2 H2A 121.2(14) . . ?
N1 N2 H2A 117.8(14) . . ?
C2 C1 C6 118.12(12) . . ?
C2 C1 C10 121.52(12) . . ?
C6 C1 C10 120.33(12) . . ?
C3 C2 C1 119.53(13) . . ?
C3 C2 H2 120.2 . . ?
C1 C2 H2 120.2 . . ?
C2 C3 C4 122.98(13) . . ?
C2 C3 Br1 119.73(11) . . ?
C4 C3 Br1 117.28(11) . . ?
C5 C4 C3 118.20(13) . . ?
C5 C4 H4 120.9 . . ?
C3 C4 H4 120.9 . . ?
C4 C5 C6 121.48(13) . . ?
C4 C5 H5 119.3 . . ?
C6 C5 H5 119.3 . . ?
C5 C6 C7 121.73(13) . . ?
C5 C6 C1 119.67(13) . . ?
C7 C6 C1 118.60(13) . . ?
C8 C7 C6 120.88(13) . . ?
C8 C7 H7 119.6 . . ?
C6 C7 H7 119.6 . . ?
C7 C8 C9 120.70(13) . . ?
C7 C8 H8 119.7 . . ?
C9 C8 H8 119.7 . . ?
C10 C9 N1 121.31(12) . . ?
C10 C9 C8 120.85(13) . . ?
N1 C9 C8 117.76(12) . . ?
C9 C10 C1 118.48(12) . . ?
C9 C10 C10 122.85(11) . 2_656 ?
C1 C10 C10 118.61(11) . 2_656 ?
O1 C11 N2 122.89(13) . . ?
O1 C11 C12A 121.26(13) . . ?
N2 C11 C12A 115.85(13) . . ?
O1 C11 C12 121.26(13) . . ?
N2 C11 C12 115.85(13) . . ?
C13 C12 C17 118.3(2) . . ?
C13 C12 C11 123.92(19) . . ?
C17 C12 C11 117.74(16) . . ?
F1 C13 C12 118.1(2) . . ?
F1 C13 C14 119.4(3) . . ?
C12 C13 C14 122.5(3) . . ?
C15 C14 C13 118.5(3) . . ?
C15 C14 H14 120.7 . . ?
C13 C14 H14 120.7 . . ?
C14 C15 C16 120.7(2) . . ?
C14 C15 H15 119.6 . . ?
C16 C15 H15 119.6 . . ?
C15 C16 C17 120.0(3) . . ?
C15 C16 H16 120.0 . . ?
C17 C16 H16 120.0 . . ?
C16 C17 C12 120.0(2) . . ?
C16 C17 H17 120.0 . . ?
C12 C17 H17 120.0 . . ?
C13A C12A C17A 113.8(11) . . ?
C13A C12A C11 130.5(7) . . ?
C17A C12A C11 115.5(9) . . ?
F1A C13A C14A 127.8(15) . . ?
F1A C13A C12A 107.9(11) . . ?
C14A C13A C12A 124.3(13) . . ?
C15A C14A C13A 118.8(17) . . ?
C15A C14A H14A 120.6 . . ?
C13A C14A H14A 120.6 . . ?
C14A C15A C16A 120.1(16) . . ?
C14A C15A H15A 119.9 . . ?
C16A C15A H15A 119.9 . . ?
C15A C16A C17A 121.2(18) . . ?
C15A C16A H16A 119.4 . . ?
C17A C16A H16A 119.4 . . ?
C16A C17A C12A 120.9(17) . . ?
C16A C17A H17A 119.5 . . ?
C12A C17A H17A 119.5 . . ?

loop_
_geom_bond_atom_site_label_1
_geom_bond_atom_site_label_2
_geom_bond_distance
_geom_bond_site_symmetry_2
_geom_bond_publ_flag
Br1 C3 1.8962(14) . ?
O1 C11 1.2342(18) . ?
N1 C9 1.4106(18) . ?
N1 N2 1.4110(16) . ?
N1 H1 0.86(2) . ?
N2 C11 1.3406(19) . ?
N2 H2A 0.84(2) . ?
C1 C2 1.4220(19) . ?
C1 C6 1.4270(18) . ?
C1 C10 1.4359(19) . ?
C2 C3 1.372(2) . ?
C2 H2 0.9500 . ?
C3 C4 1.404(2) . ?
C4 C5 1.369(2) . ?
C4 H4 0.9500 . ?
C5 C6 1.415(2) . ?
C5 H5 0.9500 . ?
C6 C7 1.419(2) . ?
C7 C8 1.361(2) . ?
C7 H7 0.9500 . ?
C8 C9 1.4260(19) . ?
C8 H8 0.9500 . ?
C9 C10 1.3848(18) . ?
C10 C10 1.501(3) 2_656 ?
C11 C12A 1.499(2) . ?
C11 C12 1.499(2) . ?
C12 C13 1.378(4) . ?
C12 C17 1.399(3) . ?
C13 F1 1.357(4) . ?
C13 C14 1.388(3) . ?
C14 C15 1.377(4) . ?
C14 H14 0.9500 . ?
C15 C16 1.387(4) . ?
C15 H15 0.9500 . ?
C16 C17 1.393(3) . ?
C16 H16 0.9500 . ?
C17 H17 0.9500 . ?
C12A C13A 1.402(16) . ?
C12A C17A 1.429(17) . ?
C13A F1A 1.367(15) . ?
C13A C14A 1.377(16) . ?
C14A C15A 1.362(16) . ?
C14A H14A 0.9500 . ?
C15A C16A 1.363(16) . ?
C15A H15A 0.9500 . ?
C16A C17A 1.378(17) . ?
C16A H16A 0.9500 . ?
C17A H17A 0.9500 . ?

loop_
_geom_hbond_atom_site_label_D
_geom_hbond_atom_site_label_H
_geom_hbond_atom_site_label_A
_geom_hbond_distance_DH
_geom_hbond_distance_HA
_geom_hbond_distance_DA
_geom_hbond_angle_DHA
_geom_hbond_site_symmetry_A
_geom_hbond_publ_flag
N1 H1 O1 0.86(2) 2.13(2) 2.9000(16) 148.8(18) 2_656 yes
N2 H2A O1 0.84(2) 1.96(2) 2.7781(16) 166(2) 6_565 yes

loop_
_geom_torsion_atom_site_label_1
_geom_torsion_atom_site_label_2
_geom_torsion_atom_site_label_3
_geom_torsion_atom_site_label_4
_geom_torsion
_geom_torsion_site_symmetry_1
_geom_torsion_site_symmetry_2
_geom_torsion_site_symmetry_3
_geom_torsion_site_symmetry_4
_geom_torsion_publ_flag
C9 N1 N2 C11 66.65(17) . . . . ?
C6 C1 C2 C3 0.1(2) . . . . ?
C10 C1 C2 C3 178.17(13) . . . . ?
C1 C2 C3 C4 0.8(2) . . . . ?
C1 C2 C3 Br1 -178.20(10) . . . . ?
C2 C3 C4 C5 -0.6(2) . . . . ?
Br1 C3 C4 C5 178.49(12) . . . . ?
C3 C4 C5 C6 -0.7(2) . . . . ?
C4 C5 C6 C7 -177.84(14) . . . . ?
C4 C5 C6 C1 1.6(2) . . . . ?
C2 C1 C6 C5 -1.3(2) . . . . ?
C10 C1 C6 C5 -179.36(13) . . . . ?
C2 C1 C6 C7 178.17(13) . . . . ?
C10 C1 C6 C7 0.1(2) . . . . ?
C5 C6 C7 C8 176.66(14) . . . . ?
C1 C6 C7 C8 -2.8(2) . . . . ?
C6 C7 C8 C9 1.9(2) . . . . ?
N2 N1 C9 C10 -145.63(13) . . . . ?
N2 N1 C9 C8 37.75(17) . . . . ?
C7 C8 C9 C10 1.7(2) . . . . ?
C7 C8 C9 N1 178.39(13) . . . . ?
N1 C9 C10 C1 179.14(12) . . . . ?
C8 C9 C10 C1 -4.3(2) . . . . ?
N1 C9 C10 C10 -3.9(2) . . . 2_656 ?
C8 C9 C10 C10 172.66(13) . . . 2_656 ?
C2 C1 C10 C9 -174.60(13) . . . . ?
C6 C1 C10 C9 3.41(19) . . . . ?
C2 C1 C10 C10 8.3(2) . . . 2_656 ?
C6 C1 C10 C10 -173.71(13) . . . 2_656 ?
N1 N2 C11 O1 1.3(2) . . . . ?
N1 N2 C11 C12A -179.15(12) . . . . ?
N1 N2 C11 C12 -179.15(12) . . . . ?
O1 C11 C12 C13 -128.7(4) . . . . ?
N2 C11 C12 C13 51.8(4) . . . . ?
O1 C11 C12 C17 48.0(3) . . . . ?
N2 C11 C12 C17 -131.6(3) . . . . ?
C17 C12 C13 F1 -179.5(4) . . . . ?
C11 C12 C13 F1 -2.9(8) . . . . ?
C17 C12 C13 C14 0.7(8) . . . . ?
C11 C12 C13 C14 177.4(4) . . . . ?
F1 C13 C14 C15 -179.4(5) . . . . ?
C12 C13 C14 C15 0.3(9) . . . . ?
C13 C14 C15 C16 -0.7(7) . . . . ?
C14 C15 C16 C17 -0.1(6) . . . . ?
C15 C16 C17 C12 1.2(6) . . . . ?
C13 C12 C17 C16 -1.5(6) . . . . ?
C11 C12 C17 C16 -178.3(3) . . . . ?
O1 C11 C12A C13A 50(2) . . . . ?
N2 C11 C12A C13A -129(2) . . . . ?
O1 C11 C12A C17A -134(2) . . . . ?
N2 C11 C12A C17A 47(2) . . . . ?
C17A C12A C13A F1A -174(3) . . . . ?
C11 C12A C13A F1A 2(4) . . . . ?
C17A C12A C13A C14A 5(5) . . . . ?
C11 C12A C13A C14A -179(2) . . . . ?
F1A C13A C14A C15A -178(3) . . . . ?
C12A C13A C14A C15A 3(5) . . . . ?
C13A C14A C15A C16A -7(5) . . . . ?
C14A C15A C16A C17A 3(5) . . . . ?
C15A C16A C17A C12A 6(6) . . . . ?
C13A C12A C17A C16A -10(5) . . . . ?
C11 C12A C17A C16A 174(3) . . . . ?
